data_2312514
loop_
_publ_author_name
'Abrahams, Brendan F.'
'Commons, Christopher J.'
'Hudson, Timothy A.'
'Sanchez-Arlt, Robin'

_publ_section_title
;
 Supramolecular hydrogen-bonded networks formed from copper(II)
 carboxylate dimers.
;
_journal_coeditor_code JX3083
_journal_issue 6
_journal_name_full 'Acta crystallographica. Section C, Structural chemistry'
_journal_paper_doi 10.1107/S2053229624004534
_journal_volume 80
_journal_year 2024
_chemical_formula_iupac '(C8 H20 N)2 [Cu2 (C7 H5 O3)4 (H2 O)2] (N O3)2'
_chemical_formula_moiety '2(C8 H20 N +), C28 H24 Cu2 O14, 2(N O3 -)'
_chemical_formula_sum 'C44 H64 Cu2 N4 O20'
_chemical_formula_weight 1096.07
_chemical_name_systematic
;
Bis(tetraethylammonium) tetrakis(\m-4-hydroxybenzoato)bis[aquacopper(II)]
dinitrate
;
_space_group_crystal_system triclinic
_space_group_IT_number 2
_space_group_name_Hall '-P 1'
_space_group_name_H-M_alt 'P -1'
_atom_sites_solution_hydrogens mixed
_audit_creation_method
;
Olex2 1.5
(compiled 2024.02.16 svn.r378c4104 for OlexSys, GUI svn.r6928)
;
_cell_angle_alpha 97.271(2)
_cell_angle_beta 101.042(2)
_cell_angle_gamma 108.130(2)
_cell_formula_units_Z 1
_cell_length_a 10.4964(3)
_cell_length_b 10.6595(2)
_cell_length_c 12.3226(3)
_cell_measurement_reflns_used 9558
_cell_measurement_temperature 99.99(10)
_cell_measurement_theta_max 77.0610
_cell_measurement_theta_min 3.7350
_cell_volume 1260.15(6)
_computing_cell_refinement
;
CrysAlis PRO (Rigaku OD, 2018)
;
_computing_data_collection
;
CrysAlis PRO (Rigaku OD, 2018)
;
_computing_data_reduction
;
CrysAlis PRO (Rigaku OD, 2018)
;
_computing_molecular_graphics
;
OLEX2 (Dolomanov <i>et al.</i>, 2009)
;
_computing_publication_material
;
OLEX2 (Dolomanov <i>et al.</i>, 2009)
;
_computing_structure_refinement
;
SHELXL2018 (Sheldrick, 2015<i>b</i>)
;
_computing_structure_solution
;
SHELXT2014 (Sheldrick, 2015<i>a</i>)
;
_diffrn_ambient_temperature 99.99(10)
_diffrn_detector 'CCD plate'
_diffrn_measured_fraction_theta_full 0.997
_diffrn_measured_fraction_theta_max 0.952
_diffrn_measurement_device 'four-circle diffractometer'
_diffrn_measurement_device_type 'Rigaku XtaLAB Synergy Dualflex diffractometer with a HyPix detector'
_diffrn_measurement_method '\w scans'
_diffrn_radiation_monochromator mirror
_diffrn_radiation_probe x-ray
_diffrn_radiation_type 'Cu K\a'
_diffrn_radiation_wavelength 1.54184
_diffrn_reflns_av_R_equivalents 0.0482
_diffrn_reflns_av_unetI/netI 0.0490
_diffrn_reflns_limit_h_max 12
_diffrn_reflns_limit_h_min -13
_diffrn_reflns_limit_k_max 13
_diffrn_reflns_limit_k_min -11
_diffrn_reflns_limit_l_max 15
_diffrn_reflns_limit_l_min -15
_diffrn_reflns_number 14549
_diffrn_reflns_theta_full 67.684
_diffrn_reflns_theta_max 77.825
_diffrn_reflns_theta_min 3.730
_diffrn_source 'micro-focus sealed X-ray tube'
_exptl_absorpt_coefficient_mu 1.723
_exptl_absorpt_correction_T_max 1.00000
_exptl_absorpt_correction_T_min 0.72030
_exptl_absorpt_correction_type multi-scan
_exptl_absorpt_process_details
;
(CrysAlis PRO; Rigaku OD, 2018)
;
_exptl_crystal_colour 'clear blue'
_exptl_crystal_density_diffrn 1.444
_exptl_crystal_description irregular
_exptl_crystal_F_000 574
_exptl_crystal_size_max 0.158
_exptl_crystal_size_mid 0.131
_exptl_crystal_size_min 0.091
_refine_diff_density_max 0.474
_refine_diff_density_min -0.540
_refine_ls_extinction_method none
_refine_ls_goodness_of_fit_ref 1.082
_refine_ls_hydrogen_treatment constr
_refine_ls_matrix_type full
_refine_ls_number_parameters 408
_refine_ls_number_reflns 5136
_refine_ls_number_restraints 263
_refine_ls_restrained_S_all 1.060
_refine_ls_R_factor_all 0.0414
_refine_ls_R_factor_gt 0.0379
_refine_ls_shift/su_max 0.002
_refine_ls_shift/su_mean 0.000
_refine_ls_structure_factor_coef Fsqd
_refine_ls_weighting_details 'w=1/[\s^2^(Fo^2^)+(0.0433P)^2^+0.6073P] where P=(Fo^2^+2Fc^2^)/3'
_refine_ls_weighting_scheme calc
_refine_ls_wR_factor_gt 0.0983
_refine_ls_wR_factor_ref 0.1007
_reflns_number_gt 4648
_reflns_number_total 5136
_reflns_threshold_expression 'I > 2\s(I)'
_cod_data_source_file jx3083.cif
_cod_data_source_block compound_6
_cod_database_code 2312514
_shelx_space_group_comment
;
The symmetry employed for this shelxl refinement is uniquely defined
by the following loop, which should always be used as a source of
symmetry information in preference to the above space-group names.
They are only intended as comments.
;
_shelx_estimated_absorpt_t_min 0.772
_shelx_estimated_absorpt_t_max 0.859

loop_
_space_group_symop_operation_xyz
'x, y, z'
'-x, -y, -z'

loop_
_atom_site_type_symbol
_atom_site_label
_atom_site_fract_x
_atom_site_fract_y
_atom_site_fract_z
_atom_site_U_iso_or_equiv
_atom_site_adp_type
_atom_site_calc_flag
_atom_site_occupancy
_atom_site_disorder_assembly
_atom_site_disorder_group
Cu Cu1 0.60492(3) 1.09668(2) 0.06898(2) 0.01545(10) Uani d 1 . .
O O5 0.63242(14) 0.95587(13) 0.15033(12) 0.0240(3) Uani d 1 . .
O O1 0.28109(14) 0.94966(13) 0.02841(12) 0.0228(3) Uani d 1 . .
O O3 -0.02189(14) 1.21562(14) 0.33643(12) 0.0263(3) Uani d 1 . .
H H3 0.019917 1.290925 0.379890 0.039 Uiso calc 1 . .
O O6 0.68959(15) 0.43690(13) 0.32703(11) 0.0242(3) Uani d 1 . .
H H6 0.753157 0.471250 0.386246 0.036 Uiso calc 1 . .
O O4 0.45124(14) 0.79086(13) 0.03219(12) 0.0234(3) Uani d 1 . .
O O7 0.76600(14) 1.25985(13) 0.18582(11) 0.0215(3) Uani d 1 . .
H H7A 0.818286 1.230265 0.232693 0.032 Uiso d 1 . .
H H7B 0.731807 1.303866 0.230401 0.032 Uiso d 1 . .
O O2 0.46250(14) 1.11502(13) 0.14613(12) 0.0239(3) Uani d 1 . .
O O8 0.12980(15) 0.45992(14) 0.47304(12) 0.0266(3) Uani d 1 . .
O O9 0.01650(19) 0.51873(19) 0.33412(15) 0.0435(4) Uani d 1 . .
O O10 0.15453(18) 0.66988(16) 0.47954(19) 0.0466(5) Uani d 1 . .
N N1 0.09987(18) 0.55237(17) 0.42740(16) 0.0283(4) Uani d 1 . .
C C1 0.33495(19) 1.04871(18) 0.11060(15) 0.0188(4) Uani d 1 . .
C C8 0.55712(19) 0.83394(18) 0.11426(15) 0.0190(4) Uani d 1 . .
C C9 0.59538(19) 0.73170(18) 0.17232(16) 0.0201(4) Uani d 1 . .
C C12 0.6636(2) 0.53624(18) 0.27773(16) 0.0206(4) Uani d 1 . .
C C11 0.5531(2) 0.49787(19) 0.18333(17) 0.0240(4) Uani d 1 . .
H H11 0.501073 0.405178 0.154204 0.029 Uiso calc 1 . .
C C10 0.5193(2) 0.59497(19) 0.13213(17) 0.0228(4) Uani d 1 . .
H H10 0.442770 0.568296 0.068363 0.027 Uiso calc 1 . .
C C2 0.24107(19) 1.09348(18) 0.17038(16) 0.0202(4) Uani d 1 . .
C C3 0.0989(2) 1.02301(19) 0.14088(17) 0.0230(4) Uani d 1 . .
H H3A 0.061445 0.945147 0.082188 0.028 Uiso calc 1 . .
C C5 0.0671(2) 1.17952(19) 0.28262(16) 0.0222(4) Uani d 1 . .
C C6 0.2083(2) 1.25261(19) 0.31114(17) 0.0231(4) Uani d 1 . .
H H6A 0.245456 1.331688 0.368596 0.028 Uiso calc 1 . .
C C14 0.7095(2) 0.76897(18) 0.26457(16) 0.0214(4) Uani d 1 . .
H H14 0.763967 0.861460 0.291399 0.026 Uiso calc 1 . .
C C13 0.7441(2) 0.67266(19) 0.31743(16) 0.0221(4) Uani d 1 . .
H H13 0.821883 0.698915 0.380094 0.027 Uiso calc 1 . .
C C4 0.0116(2) 1.0653(2) 0.19626(18) 0.0256(4) Uani d 1 . .
H H4 -0.085082 1.016952 0.175532 0.031 Uiso calc 1 . .
C C7 0.29421(19) 1.20914(19) 0.25506(16) 0.0215(4) Uani d 1 . .
H H7 0.390566 1.258845 0.274610 0.026 Uiso calc 1 . .
N N2 -0.0028(12) 0.4959(11) 0.0084(9) 0.0192(11) Uani d 0.5 A -1
C C17 -0.1172(4) 0.5224(4) 0.0560(3) 0.0236(8) Uani d 0.5 A -1
H H17A -0.199133 0.438736 0.033948 0.028 Uiso calc 0.5 A -1
H H17B -0.086343 0.542762 0.139361 0.028 Uiso calc 0.5 A -1
C C18 -0.1611(6) 0.6357(5) 0.0190(5) 0.0298(12) Uani d 0.5 A -1
H H18A -0.192215 0.617067 -0.063448 0.045 Uiso calc 0.5 A -1
H H18B -0.082545 0.720514 0.044433 0.045 Uiso calc 0.5 A -1
H H18C -0.236870 0.643029 0.052121 0.045 Uiso calc 0.5 A -1
C C15 -0.0459(4) 0.4598(4) -0.1200(3) 0.0242(8) Uani d 0.5 A -1
H H15A -0.063548 0.537132 -0.148426 0.029 Uiso calc 0.5 A -1
H H15B 0.032565 0.446804 -0.147705 0.029 Uiso calc 0.5 A -1
C C16 -0.1721(17) 0.3355(16) -0.1701(11) 0.031(3) Uani d 0.5 A -1
H H16A -0.185596 0.315055 -0.252165 0.047 Uiso calc 0.5 A -1
H H16B -0.253464 0.351579 -0.152284 0.047 Uiso calc 0.5 A -1
H H16C -0.159114 0.259320 -0.138364 0.047 Uiso calc 0.5 A -1
C C19 0.0264(4) 0.3808(4) 0.0570(3) 0.0241(8) Uani d 0.5 A -1
H H19A 0.054508 0.407958 0.140285 0.029 Uiso calc 0.5 A -1
H H19B -0.060419 0.302142 0.036949 0.029 Uiso calc 0.5 A -1
C C20 0.1372(6) 0.3374(6) 0.0175(5) 0.0286(11) Uani d 0.5 A -1
H H20A 0.111914 0.312214 -0.065071 0.043 Uiso calc 0.5 A -1
H H20B 0.145599 0.259952 0.049559 0.043 Uiso calc 0.5 A -1
H H20C 0.225811 0.412078 0.042408 0.043 Uiso calc 0.5 A -1
C C21 0.1260(4) 0.6212(4) 0.0365(3) 0.0235(8) Uani d 0.5 A -1
H H21A 0.195413 0.600106 0.000420 0.028 Uiso calc 0.5 A -1
H H21B 0.101573 0.692501 0.002320 0.028 Uiso calc 0.5 A -1
C C22 0.1922(17) 0.6771(15) 0.1607(11) 0.027(2) Uani d 0.5 A -1
H H22A 0.272970 0.758069 0.169956 0.041 Uiso calc 0.5 A -1
H H22B 0.221172 0.609257 0.195169 0.041 Uiso calc 0.5 A -1
H H22C 0.125245 0.700018 0.197558 0.041 Uiso calc 0.5 A -1
N N3 0.5007(12) 1.0017(12) 0.5000(11) 0.0263(5) Uani d 0.5 B -1
C C23 0.4801(5) 0.8872(4) 0.4042(4) 0.0298(9) Uani d 0.5 B -1
H H23A 0.556981 0.914792 0.366738 0.036 Uiso calc 0.5 B -1
H H23B 0.393363 0.873525 0.347957 0.036 Uiso calc 0.5 B -1
C C24 0.4731(16) 0.7527(9) 0.4381(9) 0.032(2) Uani d 0.5 B -1
H H24A 0.453775 0.684151 0.370408 0.048 Uiso calc 0.5 B -1
H H24B 0.399225 0.725335 0.477494 0.048 Uiso calc 0.5 B -1
H H24C 0.561641 0.762451 0.488200 0.048 Uiso calc 0.5 B -1
C C25 0.3769(5) 0.9742(4) 0.5518(4) 0.0314(9) Uani d 0.5 B -1
H H25A 0.399375 1.045657 0.619343 0.038 Uiso calc 0.5 B -1
H H25B 0.361414 0.887484 0.577378 0.038 Uiso calc 0.5 B -1
C C26 0.2426(10) 0.9682(13) 0.4729(9) 0.035(2) Uani d 0.5 B -1
H H26A 0.220416 0.899518 0.404664 0.052 Uiso calc 0.5 B -1
H H26B 0.253938 1.056106 0.452203 0.052 Uiso calc 0.5 B -1
H H26C 0.167310 0.945044 0.511319 0.052 Uiso calc 0.5 B -1
C C27 0.5254(4) 1.1278(4) 0.4499(4) 0.0276(8) Uani d 0.5 B -1
H H27A 0.449016 1.110412 0.382579 0.033 Uiso calc 0.5 B -1
H H27B 0.612095 1.145372 0.424374 0.033 Uiso calc 0.5 B -1
C C28 0.5359(17) 1.2542(9) 0.5301(9) 0.032(2) Uani d 0.5 B -1
H H28A 0.554704 1.330911 0.491972 0.047 Uiso calc 0.5 B -1
H H28B 0.611245 1.272653 0.597309 0.047 Uiso calc 0.5 B -1
H H28C 0.448636 1.240223 0.552499 0.047 Uiso calc 0.5 B -1
C C29 0.6233(5) 1.0155(5) 0.5948(4) 0.0352(10) Uani d 0.5 B -1
H H29A 0.597152 0.938412 0.633124 0.042 Uiso calc 0.5 B -1
H H29B 0.642991 1.098612 0.650726 0.042 Uiso calc 0.5 B -1
C C30 0.7557(9) 1.0208(15) 0.5584(10) 0.043(3) Uani d 0.5 B -1
H H30A 0.742187 0.933482 0.512399 0.064 Uiso calc 0.5 B -1
H H30B 0.831779 1.041044 0.625397 0.064 Uiso calc 0.5 B -1
H H30C 0.778193 1.091153 0.514052 0.064 Uiso calc 0.5 B -1

loop_
_atom_site_aniso_label
_atom_site_aniso_U_11
_atom_site_aniso_U_22
_atom_site_aniso_U_33
_atom_site_aniso_U_12
_atom_site_aniso_U_13
_atom_site_aniso_U_23
Cu1 0.01445(14) 0.01505(14) 0.01602(15) 0.00494(10) 0.00401(10) 0.00005(10)
O5 0.0258(7) 0.0177(6) 0.0233(7) 0.0051(5) 0.0000(5) 0.0016(5)
O1 0.0188(6) 0.0231(6) 0.0242(7) 0.0067(5) 0.0073(5) -0.0049(5)
O3 0.0211(7) 0.0299(7) 0.0261(7) 0.0108(6) 0.0061(6) -0.0064(6)
O6 0.0290(7) 0.0208(6) 0.0209(7) 0.0102(5) 0.0000(5) 0.0027(5)
O4 0.0222(7) 0.0186(6) 0.0263(7) 0.0061(5) 0.0007(5) 0.0041(5)
O7 0.0195(6) 0.0191(6) 0.0200(6) 0.0046(5) 0.0006(5) -0.0045(5)
O2 0.0170(6) 0.0275(7) 0.0233(7) 0.0059(5) 0.0056(5) -0.0054(5)
O8 0.0292(7) 0.0251(7) 0.0248(7) 0.0126(6) 0.0030(6) -0.0001(6)
O9 0.0403(9) 0.0550(10) 0.0333(9) 0.0140(8) 0.0031(7) 0.0173(8)
O10 0.0317(9) 0.0224(8) 0.0789(14) 0.0040(6) 0.0090(9) 0.0062(8)
N1 0.0229(8) 0.0283(9) 0.0337(10) 0.0067(7) 0.0100(7) 0.0074(7)
C1 0.0190(8) 0.0198(8) 0.0186(9) 0.0082(7) 0.0047(7) 0.0029(7)
C8 0.0181(8) 0.0213(8) 0.0186(9) 0.0074(7) 0.0069(7) 0.0025(7)
C9 0.0200(9) 0.0196(8) 0.0211(9) 0.0069(7) 0.0065(7) 0.0025(7)
C12 0.0235(9) 0.0202(8) 0.0202(9) 0.0105(7) 0.0063(7) 0.0027(7)
C11 0.0260(10) 0.0182(8) 0.0249(10) 0.0061(7) 0.0028(8) 0.0025(7)
C10 0.0218(9) 0.0215(9) 0.0218(9) 0.0060(7) 0.0015(7) 0.0024(7)
C2 0.0203(9) 0.0203(8) 0.0210(9) 0.0086(7) 0.0060(7) 0.0016(7)
C3 0.0195(9) 0.0239(9) 0.0240(10) 0.0081(7) 0.0057(7) -0.0031(7)
C5 0.0226(9) 0.0267(9) 0.0204(9) 0.0132(8) 0.0064(7) 0.0016(7)
C6 0.0236(9) 0.0222(9) 0.0224(9) 0.0095(7) 0.0044(7) -0.0025(7)
C14 0.0219(9) 0.0183(8) 0.0221(9) 0.0060(7) 0.0044(7) 0.0010(7)
C13 0.0217(9) 0.0223(9) 0.0200(9) 0.0080(7) 0.0013(7) 0.0007(7)
C4 0.0180(9) 0.0271(9) 0.0281(10) 0.0067(7) 0.0050(8) -0.0033(8)
C7 0.0185(9) 0.0232(9) 0.0215(9) 0.0069(7) 0.0040(7) 0.0018(7)
N2 0.0192(13) 0.0211(15) 0.016(3) 0.0034(11) 0.0052(15) 0.0045(16)
C17 0.0194(18) 0.0242(18) 0.0229(19) 0.0016(14) 0.0069(15) 0.0015(15)
C18 0.032(3) 0.027(3) 0.031(3) 0.009(2) 0.010(2) 0.007(2)
C15 0.0253(19) 0.0273(19) 0.0151(17) 0.0035(15) 0.0042(14) 0.0027(14)
C16 0.025(5) 0.032(4) 0.021(3) -0.008(3) 0.005(3) 0.000(3)
C19 0.0227(18) 0.0224(17) 0.0217(18) 0.0010(14) 0.0024(15) 0.0067(15)
C20 0.027(3) 0.028(3) 0.033(3) 0.011(2) 0.008(2) 0.008(2)
C21 0.0219(18) 0.0233(18) 0.0197(18) 0.0003(15) 0.0057(15) 0.0031(14)
C22 0.023(5) 0.029(4) 0.021(3) -0.002(3) 0.005(3) 0.000(3)
N3 0.0286(12) 0.0245(12) 0.0235(12) 0.0114(10) 0.0013(10) -0.0012(10)
C23 0.031(2) 0.0286(19) 0.025(2) 0.0119(17) 0.0014(17) -0.0070(16)
C24 0.026(3) 0.027(3) 0.044(6) 0.006(2) 0.018(5) 0.002(3)
C25 0.039(2) 0.029(2) 0.027(2) 0.0119(18) 0.0108(18) 0.0028(16)
C26 0.033(3) 0.019(3) 0.056(6) 0.010(2) 0.014(3) 0.015(4)
C27 0.028(2) 0.0283(19) 0.025(2) 0.0102(16) 0.0019(16) 0.0030(16)
C28 0.031(3) 0.022(3) 0.041(5) 0.005(2) 0.017(4) -0.001(3)
C29 0.042(2) 0.029(2) 0.028(2) 0.0161(19) -0.0076(19) -0.0029(17)
C30 0.024(3) 0.034(4) 0.061(6) 0.002(2) -0.005(3) 0.024(4)

loop_
_atom_type_symbol
_atom_type_description
_atom_type_scat_dispersion_real
_atom_type_scat_dispersion_imag
_atom_type_scat_source
C C 0.0181 0.0091 'International Tables Vol C Tables 4.2.6.8 and 6.1.1.4'
H H 0.0000 0.0000 'International Tables Vol C Tables 4.2.6.8 and 6.1.1.4'
Cu Cu -1.9646 0.5888 'International Tables Vol C Tables 4.2.6.8 and 6.1.1.4'
N N 0.0311 0.0180 'International Tables Vol C Tables 4.2.6.8 and 6.1.1.4'
O O 0.0492 0.0322 'International Tables Vol C Tables 4.2.6.8 and 6.1.1.4'

loop_
_geom_angle_atom_site_label_1
_geom_angle_atom_site_label_2
_geom_angle_atom_site_label_3
_geom_angle_site_symmetry_1
_geom_angle_site_symmetry_3
_geom_angle
_geom_angle_publ_flag
O5 Cu1 O1 . 2_675 87.67(6) ?
O5 Cu1 O7 . . 95.42(5) ?
O1 Cu1 O7 2_675 . 97.36(5) ?
O4 Cu1 O5 2_675 . 169.17(5) ?
O4 Cu1 O1 2_675 2_675 91.24(6) ?
O4 Cu1 O7 2_675 . 95.40(5) ?
O2 Cu1 O5 . . 91.45(6) ?
O2 Cu1 O1 . 2_675 169.18(5) ?
O2 Cu1 O4 . 2_675 87.61(6) ?
O2 Cu1 O7 . . 93.46(5) ?
C8 O5 Cu1 . . 121.04(12) ?
C1 O1 Cu1 . 2_675 119.98(12) ?
C5 O3 H3 . . 109.5 ?
C12 O6 H6 . . 109.5 ?
C8 O4 Cu1 . 2_675 124.09(12) ?
Cu1 O7 H7A . . 111.1 ?
Cu1 O7 H7B . . 110.8 ?
H7A O7 H7B . . 103.1 ?
C1 O2 Cu1 . . 124.80(12) ?
O9 N1 O8 . . 118.39(17) ?
O10 N1 O8 . . 118.21(18) ?
O10 N1 O9 . . 123.40(19) ?
O1 C1 C2 . . 117.98(16) ?
O2 C1 O1 . . 125.49(17) ?
O2 C1 C2 . . 116.52(16) ?
O5 C8 O4 . . 125.28(17) ?
O5 C8 C9 . . 117.71(16) ?
O4 C8 C9 . . 117.00(16) ?
C10 C9 C8 . . 119.85(17) ?
C10 C9 C14 . . 118.64(17) ?
C14 C9 C8 . . 121.47(16) ?
O6 C12 C11 . . 117.31(17) ?
O6 C12 C13 . . 122.66(17) ?
C11 C12 C13 . . 120.03(17) ?
C12 C11 H11 . . 120.1 ?
C10 C11 C12 . . 119.73(17) ?
C10 C11 H11 . . 120.1 ?
C9 C10 H10 . . 119.4 ?
C11 C10 C9 . . 121.20(18) ?
C11 C10 H10 . . 119.4 ?
C3 C2 C1 . . 120.91(16) ?
C7 C2 C1 . . 120.11(17) ?
C7 C2 C3 . . 118.96(17) ?
C2 C3 H3A . . 119.6 ?
C4 C3 C2 . . 120.81(17) ?
C4 C3 H3A . . 119.6 ?
O3 C5 C6 . . 122.17(17) ?
O3 C5 C4 . . 117.46(17) ?
C6 C5 C4 . . 120.37(17) ?
C5 C6 H6A . . 120.2 ?
C7 C6 C5 . . 119.54(17) ?
C7 C6 H6A . . 120.2 ?
C9 C14 H14 . . 119.6 ?
C13 C14 C9 . . 120.81(17) ?
C13 C14 H14 . . 119.6 ?
C12 C13 H13 . . 120.2 ?
C14 C13 C12 . . 119.52(18) ?
C14 C13 H13 . . 120.2 ?
C3 C4 C5 . . 119.42(18) ?
C3 C4 H4 . . 120.3 ?
C5 C4 H4 . . 120.3 ?
C2 C7 H7 . . 119.6 ?
C6 C7 C2 . . 120.87(18) ?
C6 C7 H7 . . 119.6 ?
C17 N2 C15 . . 110.9(7) ?
C17 N2 C19 . . 107.0(7) ?
C17 N2 C21 . . 111.5(7) ?
C19 N2 C15 . . 110.8(7) ?
C19 N2 C21 . . 111.7(7) ?
C21 N2 C15 . . 105.0(7) ?
N2 C17 H17A . . 108.4 ?
N2 C17 H17B . . 108.4 ?
H17A C17 H17B . . 107.4 ?
C18 C17 N2 . . 115.6(5) ?
C18 C17 H17A . . 108.4 ?
C18 C17 H17B . . 108.4 ?
C17 C18 H18A . . 109.5 ?
C17 C18 H18B . . 109.5 ?
C17 C18 H18C . . 109.5 ?
H18A C18 H18B . . 109.5 ?
H18A C18 H18C . . 109.5 ?
H18B C18 H18C . . 109.5 ?
N2 C15 H15A . . 108.4 ?
N2 C15 H15B . . 108.4 ?
H15A C15 H15B . . 107.5 ?
C16 C15 N2 . . 115.5(7) ?
C16 C15 H15A . . 108.4 ?
C16 C15 H15B . . 108.4 ?
C15 C16 H16A . . 109.5 ?
C15 C16 H16B . . 109.5 ?
C15 C16 H16C . . 109.5 ?
H16A C16 H16B . . 109.5 ?
H16A C16 H16C . . 109.5 ?
H16B C16 H16C . . 109.5 ?
N2 C19 H19A . . 108.5 ?
N2 C19 H19B . . 108.5 ?
H19A C19 H19B . . 107.5 ?
C20 C19 N2 . . 115.0(5) ?
C20 C19 H19A . . 108.5 ?
C20 C19 H19B . . 108.5 ?
C19 C20 H20A . . 109.5 ?
C19 C20 H20B . . 109.5 ?
C19 C20 H20C . . 109.5 ?
H20A C20 H20B . . 109.5 ?
H20A C20 H20C . . 109.5 ?
H20B C20 H20C . . 109.5 ?
N2 C21 H21A . . 108.4 ?
N2 C21 H21B . . 108.4 ?
H21A C21 H21B . . 107.4 ?
C22 C21 N2 . . 115.7(7) ?
C22 C21 H21A . . 108.4 ?
C22 C21 H21B . . 108.4 ?
C21 C22 H22A . . 109.5 ?
C21 C22 H22B . . 109.5 ?
C21 C22 H22C . . 109.5 ?
H22A C22 H22B . . 109.5 ?
H22A C22 H22C . . 109.5 ?
H22B C22 H22C . . 109.5 ?
C23 N3 C25 . . 111.4(8) ?
C23 N3 C27 . . 106.1(8) ?
C23 N3 C29 . . 110.2(7) ?
C25 N3 C27 . . 112.3(8) ?
C29 N3 C25 . . 105.8(8) ?
C29 N3 C27 . . 111.1(8) ?
N3 C23 H23A . . 108.4 ?
N3 C23 H23B . . 108.4 ?
N3 C23 C24 . . 115.5(6) ?
H23A C23 H23B . . 107.5 ?
C24 C23 H23A . . 108.4 ?
C24 C23 H23B . . 108.4 ?
C23 C24 H24A . . 109.5 ?
C23 C24 H24B . . 109.5 ?
C23 C24 H24C . . 109.5 ?
H24A C24 H24B . . 109.5 ?
H24A C24 H24C . . 109.5 ?
H24B C24 H24C . . 109.5 ?
N3 C25 H25A . . 108.6 ?
N3 C25 H25B . . 108.6 ?
N3 C25 C26 . . 114.8(6) ?
H25A C25 H25B . . 107.5 ?
C26 C25 H25A . . 108.6 ?
C26 C25 H25B . . 108.6 ?
C25 C26 H26A . . 109.5 ?
C25 C26 H26B . . 109.5 ?
C25 C26 H26C . . 109.5 ?
H26A C26 H26B . . 109.5 ?
H26A C26 H26C . . 109.5 ?
H26B C26 H26C . . 109.5 ?
N3 C27 H27A . . 108.6 ?
N3 C27 H27B . . 108.6 ?
N3 C27 C28 . . 114.9(6) ?
H27A C27 H27B . . 107.5 ?
C28 C27 H27A . . 108.6 ?
C28 C27 H27B . . 108.6 ?
C27 C28 H28A . . 109.5 ?
C27 C28 H28B . . 109.5 ?
C27 C28 H28C . . 109.5 ?
H28A C28 H28B . . 109.5 ?
H28A C28 H28C . . 109.5 ?
H28B C28 H28C . . 109.5 ?
N3 C29 H29A . . 108.5 ?
N3 C29 H29B . . 108.5 ?
N3 C29 C30 . . 115.2(7) ?
H29A C29 H29B . . 107.5 ?
C30 C29 H29A . . 108.5 ?
C30 C29 H29B . . 108.5 ?
C29 C30 H30A . . 109.5 ?
C29 C30 H30B . . 109.5 ?
C29 C30 H30C . . 109.5 ?
H30A C30 H30B . . 109.5 ?
H30A C30 H30C . . 109.5 ?
H30B C30 H30C . . 109.5 ?

loop_
_geom_bond_atom_site_label_1
_geom_bond_atom_site_label_2
_geom_bond_site_symmetry_2
_geom_bond_distance
_geom_bond_publ_flag
Cu1 O5 . 1.9700(13) ?
Cu1 O1 2_675 1.9707(13) ?
Cu1 O4 2_675 1.9686(13) ?
Cu1 O7 . 2.1355(13) ?
Cu1 O2 . 1.9636(13) ?
O5 C8 . 1.261(2) ?
O1 C1 . 1.264(2) ?
O3 H3 . 0.8400 ?
O3 C5 . 1.362(2) ?
O6 H6 . 0.8400 ?
O6 C12 . 1.358(2) ?
O4 C8 . 1.266(2) ?
O7 H7A . 0.8756 ?
O7 H7B . 0.8750 ?
O2 C1 . 1.262(2) ?
O8 N1 . 1.285(2) ?
O9 N1 . 1.237(3) ?
O10 N1 . 1.232(2) ?
C1 C2 . 1.491(2) ?
C8 C9 . 1.490(3) ?
C9 C10 . 1.396(3) ?
C9 C14 . 1.397(3) ?
C12 C11 . 1.391(3) ?
C12 C13 . 1.402(3) ?
C11 H11 . 0.9500 ?
C11 C10 . 1.380(3) ?
C10 H10 . 0.9500 ?
C2 C3 . 1.396(3) ?
C2 C7 . 1.394(3) ?
C3 H3A . 0.9500 ?
C3 C4 . 1.389(3) ?
C5 C6 . 1.393(3) ?
C5 C4 . 1.395(3) ?
C6 H6A . 0.9500 ?
C6 C7 . 1.387(3) ?
C14 H14 . 0.9500 ?
C14 C13 . 1.386(3) ?
C13 H13 . 0.9500 ?
C4 H4 . 0.9500 ?
C7 H7 . 0.9500 ?
N2 C17 . 1.518(11) ?
N2 C15 . 1.523(11) ?
N2 C19 . 1.519(11) ?
N2 C21 . 1.520(11) ?
C17 H17A . 0.9900 ?
C17 H17B . 0.9900 ?
C17 C18 . 1.511(6) ?
C18 H18A . 0.9800 ?
C18 H18B . 0.9800 ?
C18 H18C . 0.9800 ?
C15 H15A . 0.9900 ?
C15 H15B . 0.9900 ?
C15 C16 . 1.509(11) ?
C16 H16A . 0.9800 ?
C16 H16B . 0.9800 ?
C16 H16C . 0.9800 ?
C19 H19A . 0.9900 ?
C19 H19B . 0.9900 ?
C19 C20 . 1.516(6) ?
C20 H20A . 0.9800 ?
C20 H20B . 0.9800 ?
C20 H20C . 0.9800 ?
C21 H21A . 0.9900 ?
C21 H21B . 0.9900 ?
C21 C22 . 1.512(11) ?
C22 H22A . 0.9800 ?
C22 H22B . 0.9800 ?
C22 H22C . 0.9800 ?
N3 C23 . 1.518(12) ?
N3 C25 . 1.519(12) ?
N3 C27 . 1.520(12) ?
N3 C29 . 1.518(12) ?
C23 H23A . 0.9900 ?
C23 H23B . 0.9900 ?
C23 C24 . 1.527(9) ?
C24 H24A . 0.9800 ?
C24 H24B . 0.9800 ?
C24 H24C . 0.9800 ?
C25 H25A . 0.9900 ?
C25 H25B . 0.9900 ?
C25 C26 . 1.530(9) ?
C26 H26A . 0.9800 ?
C26 H26B . 0.9800 ?
C26 H26C . 0.9800 ?
C27 H27A . 0.9900 ?
C27 H27B . 0.9900 ?
C27 C28 . 1.528(9) ?
C28 H28A . 0.9800 ?
C28 H28B . 0.9800 ?
C28 H28C . 0.9800 ?
C29 H29A . 0.9900 ?
C29 H29B . 0.9900 ?
C29 C30 . 1.527(10) ?
C30 H30A . 0.9800 ?
C30 H30B . 0.9800 ?
C30 H30C . 0.9800 ?

loop_
_geom_torsion_atom_site_label_1
_geom_torsion_atom_site_label_2
_geom_torsion_atom_site_label_3
_geom_torsion_atom_site_label_4
_geom_torsion_site_symmetry_1
_geom_torsion_site_symmetry_2
_geom_torsion_site_symmetry_3
_geom_torsion_site_symmetry_4
_geom_torsion
_geom_torsion_publ_flag
Cu1 O5 C8 O4 . . . . -7.3(3) ?
Cu1 O5 C8 C9 . . . . 172.57(12) ?
Cu1 O1 C1 O2 2_675 . . . -8.7(3) ?
Cu1 O1 C1 C2 2_675 . . . 170.35(12) ?
Cu1 O4 C8 O5 2_675 . . . 8.1(3) ?
Cu1 O4 C8 C9 2_675 . . . -171.75(12) ?
Cu1 O2 C1 O1 . . . . 9.2(3) ?
Cu1 O2 C1 C2 . . . . -169.79(12) ?
O5 C8 C9 C10 . . . . -176.90(18) ?
O5 C8 C9 C14 . . . . 0.9(3) ?
O1 C1 C2 C3 . . . . 3.9(3) ?
O1 C1 C2 C7 . . . . -174.45(17) ?
O3 C5 C6 C7 . . . . 178.53(18) ?
O3 C5 C4 C3 . . . . -178.51(18) ?
O6 C12 C11 C10 . . . . 177.89(17) ?
O6 C12 C13 C14 . . . . -178.41(17) ?
O4 C8 C9 C10 . . . . 3.0(3) ?
O4 C8 C9 C14 . . . . -179.28(17) ?
O2 C1 C2 C3 . . . . -177.03(18) ?
O2 C1 C2 C7 . . . . 4.7(3) ?
C1 C2 C3 C4 . . . . -179.64(18) ?
C1 C2 C7 C6 . . . . 179.67(18) ?
C8 C9 C10 C11 . . . . 179.29(18) ?
C8 C9 C14 C13 . . . . -179.73(17) ?
C9 C14 C13 C12 . . . . 0.0(3) ?
C12 C11 C10 C9 . . . . 1.0(3) ?
C11 C12 C13 C14 . . . . 2.5(3) ?
C10 C9 C14 C13 . . . . -1.9(3) ?
C2 C3 C4 C5 . . . . -0.2(3) ?
C3 C2 C7 C6 . . . . 1.3(3) ?
C5 C6 C7 C2 . . . . 0.2(3) ?
C6 C5 C4 C3 . . . . 1.7(3) ?
C14 C9 C10 C11 . . . . 1.5(3) ?
C13 C12 C11 C10 . . . . -2.9(3) ?
C4 C5 C6 C7 . . . . -1.7(3) ?
C7 C2 C3 C4 . . . . -1.3(3) ?
C17 N2 C15 C16 . . . . -60.3(13) ?
C17 N2 C19 C20 . . . . 179.0(5) ?
C17 N2 C21 C22 . . . . 61.0(12) ?
C15 N2 C17 C18 . . . . -59.8(8) ?
C15 N2 C19 C20 . . . . 58.0(8) ?
C15 N2 C21 C22 . . . . -178.8(10) ?
C19 N2 C17 C18 . . . . 179.2(5) ?
C19 N2 C15 C16 . . . . 58.4(13) ?
C19 N2 C21 C22 . . . . -58.7(12) ?
C21 N2 C17 C18 . . . . 56.8(8) ?
C21 N2 C15 C16 . . . . 179.1(11) ?
C21 N2 C19 C20 . . . . -58.7(8) ?
C23 N3 C25 C26 . . . . -65.0(10) ?
C23 N3 C27 C28 . . . . 174.7(8) ?
C23 N3 C29 C30 . . . . 49.9(11) ?
C25 N3 C23 C24 . . . . -65.6(11) ?
C25 N3 C27 C28 . . . . 52.8(11) ?
C25 N3 C29 C30 . . . . 170.5(8) ?
C27 N3 C23 C24 . . . . 171.9(8) ?
C27 N3 C25 C26 . . . . 53.8(10) ?
C27 N3 C29 C30 . . . . -67.4(10) ?
C29 N3 C23 C24 . . . . 51.5(11) ?
C29 N3 C25 C26 . . . . 175.2(7) ?
C29 N3 C27 C28 . . . . -65.5(11) ?
